data_1575698
loop_
_publ_author_name
'Huang, Qiang'
'Li, Na'
'Zhang, Panke'
'Li, Hongji'

_publ_section_title
;
 Photoinduced boryl-oximation of alkenes <i>via</i> NHC-boryl radical
 generation.
;
_journal_issue 41
_journal_name_full 'Chemical science'
_journal_page_first 19263
_journal_page_last 19270
_journal_paper_doi 10.1039/d5sc03708e
_journal_volume 16
_journal_year 2025
_chemical_formula_moiety '2(C13 H17 B Br N3 O)'
_chemical_formula_sum 'C26 H34 B2 Br2 N6 O2'
_chemical_formula_weight 644.03
_chemical_name_systematic hq
_space_group_crystal_system triclinic
_space_group_IT_number 2
_space_group_name_Hall '-P 1'
_space_group_name_H-M_alt 'P -1'
_atom_sites_solution_hydrogens geom
_atom_sites_solution_primary dual
_audit_creation_date 2024-12-05
_audit_creation_method
;
Olex2 1.5
(compiled 2024.02.16 svn.r378c4104 for OlexSys, GUI svn.r6928)
;
_audit_update_record
;
2025-05-04 deposited with the CCDC.	2025-09-11 downloaded from the CCDC.
;
_cell_angle_alpha 90.119(8)
_cell_angle_beta 90.084(10)
_cell_angle_gamma 94.565(9)
_cell_formula_units_Z 2
_cell_length_a 6.1608(15)
_cell_length_b 13.731(3)
_cell_length_c 17.545(4)
_cell_measurement_reflns_used 1064
_cell_measurement_temperature 273.15
_cell_measurement_theta_max 27.51
_cell_measurement_theta_min 2.98
_cell_volume 1479.5(6)
_computing_cell_refinement 'SAINT V8.40A (Bruker, 2019)'
_computing_data_reduction 'SAINT V8.40A (Bruker, 2019)'
_computing_molecular_graphics 'Olex2 1.5 (Dolomanov et al., 2009)'
_computing_publication_material 'Olex2 1.5 (Dolomanov et al., 2009)'
_computing_structure_refinement 'SHELXL 2018/3 (Sheldrick, 2015)'
_computing_structure_solution 'SHELXT 2014/5 (Sheldrick, 2014)'
_diffrn_ambient_temperature 273.15
_diffrn_measured_fraction_theta_full 0.998
_diffrn_measured_fraction_theta_max 0.994
_diffrn_measurement_device_type 'Bruker APEX-II CCD'
_diffrn_measurement_method '\f and \w scans'
_diffrn_radiation_monochromator graphite
_diffrn_radiation_type MoK\a
_diffrn_radiation_wavelength 0.71073
_diffrn_reflns_av_R_equivalents 0.0368
_diffrn_reflns_av_unetI/netI 0.0210
_diffrn_reflns_Laue_measured_fraction_full 0.998
_diffrn_reflns_Laue_measured_fraction_max 0.994
_diffrn_reflns_limit_h_max 8
_diffrn_reflns_limit_h_min -8
_diffrn_reflns_limit_k_max 17
_diffrn_reflns_limit_k_min -17
_diffrn_reflns_limit_l_max 22
_diffrn_reflns_limit_l_min -22
_diffrn_reflns_number 61280
_diffrn_reflns_point_group_measured_fraction_full 0.998
_diffrn_reflns_point_group_measured_fraction_max 0.994
_diffrn_reflns_theta_full 25.242
_diffrn_reflns_theta_max 27.593
_diffrn_reflns_theta_min 2.761
_diffrn_source_current 30.0
_diffrn_source_power 1.5
_diffrn_source_voltage 50.0
_diffrn_standards_number 0
_exptl_absorpt_coefficient_mu 2.774
_exptl_absorpt_correction_T_max 0.7456
_exptl_absorpt_correction_T_min 0.3894
_exptl_absorpt_correction_type multi-scan
_exptl_absorpt_process_details
;
SADABS-2016/2 (Bruker,2016/2) was used for absorption correction.
wR2(int) was 0.1182 before and 0.0529 after correction.
The Ratio of minimum to maximum transmission is 0.5223.
The \l/2 correction factor is Not present.
;
_exptl_crystal_colour 'clear light colourless'
_exptl_crystal_colour_lustre clear
_exptl_crystal_colour_modifier light
_exptl_crystal_colour_primary colourless
_exptl_crystal_density_diffrn 1.446
_exptl_crystal_description block
_exptl_crystal_F_000 656
_exptl_crystal_size_max 0.03
_exptl_crystal_size_mid 0.02
_exptl_crystal_size_min 0.015
_refine_diff_density_max 0.781
_refine_diff_density_min -0.696
_refine_diff_density_rms 0.048
_refine_ls_extinction_method none
_refine_ls_goodness_of_fit_ref 1.024
_refine_ls_hydrogen_treatment constr
_refine_ls_matrix_type full
_refine_ls_number_parameters 349
_refine_ls_number_reflns 6789
_refine_ls_number_restraints 0
_refine_ls_restrained_S_all 1.024
_refine_ls_R_factor_all 0.0474
_refine_ls_R_factor_gt 0.0354
_refine_ls_shift/su_max 0.002
_refine_ls_shift/su_mean 0.000
_refine_ls_structure_factor_coef Fsqd
_refine_ls_weighting_details 'w=1/[\s^2^(Fo^2^)+(0.0311P)^2^+1.1967P] where P=(Fo^2^+2Fc^2^)/3'
_refine_ls_weighting_scheme calc
_refine_ls_wR_factor_gt 0.0822
_refine_ls_wR_factor_ref 0.0881
_reflns_Friedel_coverage 0.000
_reflns_number_gt 5522
_reflns_number_total 6789
_reflns_threshold_expression 'I > 2\s(I)'
_cod_data_source_file d5sc03708e2.cif
_cod_data_source_block 20241023b_0m
_cod_depositor_comments 'Adding full bibliography for 1575698.cif.'
_cod_original_cell_volume 1479.4(6)
_cod_database_code 1575698
_shelx_shelxl_version_number 2018/3
_shelx_space_group_comment
;
The symmetry employed for this shelxl refinement is uniquely defined
by the following loop, which should always be used as a source of
symmetry information in preference to the above space-group names.
They are only intended as comments.
;
_shelx_estimated_absorpt_t_max 0.960
_shelx_estimated_absorpt_t_min 0.921
_olex2_refinement_description
;
1. Fixed Uiso
 At 1.2 times of:
  All B(H,H) groups, All C(H) groups, All C(H,H) groups
 At 1.5 times of:
  All C(H,H,H) groups, All O(H) groups
2.a Secondary CH2 refined with riding coordinates:
 C00H(H00A,H00B), C00I(H00C,H00D), B2(H2A,H2B), B1(H1A,H1B)
2.b Aromatic/amide H refined with riding coordinates:
 C00J(H00J), C00L(H00L), C00M(H00M), C00N(H00N), C00P(H00P), C00Q(H00Q),
 C00R(H00R), C00S(H00S), C00T(H00T), C00U(H00U), C00V(H00V), C00W(H00W)
2.c Idealised Me refined as rotating group:
 C00Z(H00E,H00F,H00G), C010(H01A,H01B,H01C), C011(H01G,H01H,H01I), C012(H01D,
 H01E,H01F)
2.d Idealised tetrahedral OH refined as rotating group:
 O003(H003), O004(H004)
;
_olex2_submission_special_instructions 'No special instructions were received'

loop_
_space_group_symop_operation_xyz
'x, y, z'
'-x, -y, -z'

loop_
_atom_site_label
_atom_site_type_symbol
_atom_site_fract_x
_atom_site_fract_y
_atom_site_fract_z
_atom_site_U_iso_or_equiv
_atom_site_adp_type
_atom_site_occupancy
_atom_site_site_symmetry_order
_atom_site_calc_flag
_atom_site_refinement_flags_posn
_atom_site_refinement_flags_adp
_atom_site_refinement_flags_occupancy
_atom_site_disorder_assembly
_atom_site_disorder_group
Br01 Br 0.27347(5) 0.52351(2) 0.34656(2) 0.06290(10) Uani 1 1 d . . . . .
Br02 Br 1.27349(5) 1.02347(2) 0.15344(2) 0.06272(10) Uani 1 1 d . . . . .
O003 O 0.3777(3) 0.89162(13) 0.48896(10) 0.0524(4) Uani 1 1 d . . . . .
H003 H 0.358927 0.932357 0.522045 0.079 Uiso 1 1 calc R U . . .
O004 O -0.6222(3) 0.39161(13) 0.01103(10) 0.0523(4) Uani 1 1 d . . . . .
H004 H -0.639137 0.431762 -0.022559 0.078 Uiso 1 1 calc R U . . .
N005 N -0.4586(3) 0.42939(14) 0.06211(11) 0.0417(4) Uani 1 1 d . . . . .
N006 N 0.5410(3) 0.92944(14) 0.43787(11) 0.0420(4) Uani 1 1 d . . . . .
N007 N -0.5665(4) 0.19007(15) -0.08410(11) 0.0468(5) Uani 1 1 d . . . . .
N008 N 0.4333(4) 0.68991(15) 0.58414(11) 0.0470(5) Uani 1 1 d . . . . .
N009 N -0.2828(4) 0.28985(16) -0.09162(12) 0.0512(5) Uani 1 1 d . . . . .
N00A N 0.7171(4) 0.78986(16) 0.59161(12) 0.0522(5) Uani 1 1 d . . . . .
C00B C -0.3911(3) 0.36362(16) 0.10606(12) 0.0350(4) Uani 1 1 d . . . . .
C00C C -0.2269(3) 0.40268(15) 0.16300(11) 0.0351(4) Uani 1 1 d . . . . .
C00D C 0.7730(3) 0.90276(15) 0.33707(11) 0.0350(4) Uani 1 1 d . . . . .
C00E C 0.6088(3) 0.86358(16) 0.39399(12) 0.0355(4) Uani 1 1 d . . . . .
C00F C 0.6099(4) 0.72466(17) 0.54476(13) 0.0418(5) Uani 1 1 d . . . . .
C00G C -0.3900(4) 0.22482(17) -0.04470(13) 0.0415(5) Uani 1 1 d . . . . .
C00H C -0.4608(4) 0.25771(16) 0.10380(12) 0.0405(5) Uani 1 1 d . . . . .
H00A H -0.615168 0.249712 0.092137 0.049 Uiso 1 1 calc R U . . .
H00B H -0.440324 0.230359 0.153987 0.049 Uiso 1 1 calc R U . . .
C00I C 0.5394(4) 0.75764(16) 0.39627(12) 0.0404(5) Uani 1 1 d . . . . .
H00C H 0.559702 0.730042 0.346087 0.049 Uiso 1 1 calc R U . . .
H00D H 0.385034 0.749682 0.407788 0.049 Uiso 1 1 calc R U . . .
C00J C -0.0395(4) 0.35619(18) 0.17751(14) 0.0471(6) Uani 1 1 d . . . . .
H00J H -0.014406 0.299570 0.150843 0.056 Uiso 1 1 calc R U . . .
C00K C 1.0702(4) 0.97484(18) 0.22845(12) 0.0424(5) Uani 1 1 d . . . . .
C00L C -0.2624(4) 0.48562(17) 0.20472(13) 0.0440(5) Uani 1 1 d . . . . .
H00L H -0.387265 0.517725 0.195704 0.053 Uiso 1 1 calc R U . . .
C00M C 0.7377(4) 0.98566(17) 0.29541(13) 0.0440(5) Uani 1 1 d . . . . .
H00M H 0.612976 1.017813 0.304448 0.053 Uiso 1 1 calc R U . . .
C00N C 0.9603(4) 0.85615(19) 0.32251(14) 0.0472(6) Uani 1 1 d . . . . .
H00N H 0.985424 0.799556 0.349038 0.057 Uiso 1 1 calc R U . . .
C00O C 0.0702(4) 0.47496(18) 0.27160(12) 0.0428(5) Uani 1 1 d . . . . .
C00P C 0.1108(4) 0.3928(2) 0.23107(15) 0.0507(6) Uani 1 1 d . . . . .
H00P H 0.237898 0.362101 0.239497 0.061 Uiso 1 1 calc R U . . .
C00Q C 1.1106(4) 0.8927(2) 0.26900(15) 0.0505(6) Uani 1 1 d . . . . .
H00Q H 1.237541 0.861904 0.260620 0.061 Uiso 1 1 calc R U . . .
C00R C 0.8845(4) 1.02171(18) 0.24053(14) 0.0481(6) Uani 1 1 d . . . . .
H00R H 0.857567 1.076772 0.212339 0.058 Uiso 1 1 calc R U . . .
C00S C -0.1156(4) 0.52156(18) 0.25953(14) 0.0484(6) Uani 1 1 d . . . . .
H00S H -0.142418 0.576638 0.287858 0.058 Uiso 1 1 calc R U . . .
C00T C -0.5693(6) 0.2331(2) -0.15494(15) 0.0616(8) Uani 1 1 d . . . . .
H00T H -0.674750 0.220967 -0.192501 0.074 Uiso 1 1 calc R U . . .
C00U C -0.3922(6) 0.2953(2) -0.15945(16) 0.0639(8) Uani 1 1 d . . . . .
H00U H -0.350846 0.334945 -0.200720 0.077 Uiso 1 1 calc R U . . .
C00V C 0.6076(6) 0.7953(2) 0.65945(16) 0.0643(8) Uani 1 1 d . . . . .
H00V H 0.649149 0.835063 0.700763 0.077 Uiso 1 1 calc R U . . .
C00W C 0.4307(6) 0.7330(2) 0.65509(15) 0.0617(8) Uani 1 1 d . . . . .
H00W H 0.325777 0.721004 0.692674 0.074 Uiso 1 1 calc R U . . .
B2 B -0.3283(5) 0.1951(2) 0.04074(15) 0.0450(6) Uani 1 1 d . . . . .
H2A H -0.172780 0.207923 0.048534 0.054 Uiso 1 1 calc R U . . .
H2B H -0.365147 0.125731 0.048064 0.054 Uiso 1 1 calc R U . . .
B1 B 0.6715(5) 0.6953(2) 0.45926(15) 0.0456(6) Uani 1 1 d . . . . .
H1A H 0.635086 0.625899 0.451606 0.055 Uiso 1 1 calc R U . . .
H1B H 0.827089 0.708233 0.451717 0.055 Uiso 1 1 calc R U . . .
C00Z C 0.2646(5) 0.6182(2) 0.55568(17) 0.0641(7) Uani 1 1 d . . . . .
H00E H 0.198052 0.643558 0.511186 0.096 Uiso 1 1 calc R U . . .
H00F H 0.156243 0.605056 0.594355 0.096 Uiso 1 1 calc R U . . .
H00G H 0.328699 0.558869 0.542776 0.096 Uiso 1 1 calc R U . . .
C010 C -0.7354(5) 0.1182(2) -0.05551(17) 0.0638(7) Uani 1 1 d . . . . .
H01A H -0.671360 0.058728 -0.043163 0.096 Uiso 1 1 calc R U . . .
H01B H -0.844985 0.105380 -0.093965 0.096 Uiso 1 1 calc R U . . .
H01C H -0.800377 0.143508 -0.010677 0.096 Uiso 1 1 calc R U . . .
C011 C 0.9134(6) 0.8516(3) 0.5718(2) 0.0781(10) Uani 1 1 d . . . . .
H01G H 0.967014 0.831559 0.523377 0.117 Uiso 1 1 calc R U . . .
H01H H 1.022795 0.845197 0.610145 0.117 Uiso 1 1 calc R U . . .
H01I H 0.879351 0.918499 0.569009 0.117 Uiso 1 1 calc R U . . .
C012 C -0.0868(6) 0.3515(3) -0.0718(2) 0.0779(9) Uani 1 1 d . . . . .
H01D H -0.030712 0.330521 -0.023965 0.117 Uiso 1 1 calc R U . . .
H01E H -0.121654 0.418187 -0.067552 0.117 Uiso 1 1 calc R U . . .
H01F H 0.020927 0.346275 -0.110739 0.117 Uiso 1 1 calc R U . . .

loop_
_atom_site_aniso_label
_atom_site_aniso_U_11
_atom_site_aniso_U_22
_atom_site_aniso_U_33
_atom_site_aniso_U_23
_atom_site_aniso_U_13
_atom_site_aniso_U_12
Br01 0.06053(17) 0.0758(2) 0.04978(16) -0.01237(13) -0.01573(12) -0.01025(14)
Br02 0.06023(17) 0.0758(2) 0.04970(15) 0.01154(13) 0.01577(12) -0.01007(14)
O003 0.0534(10) 0.0489(10) 0.0544(10) 0.0001(8) 0.0251(8) 0.0013(8)
O004 0.0539(10) 0.0486(10) 0.0538(10) -0.0009(8) -0.0247(8) 0.0008(8)
N005 0.0432(10) 0.0398(10) 0.0420(10) -0.0011(8) -0.0132(8) 0.0027(8)
N006 0.0428(10) 0.0408(10) 0.0421(10) -0.0002(8) 0.0138(8) 0.0020(8)
N007 0.0577(12) 0.0446(11) 0.0383(10) -0.0086(8) -0.0035(9) 0.0058(9)
N008 0.0584(13) 0.0452(11) 0.0377(10) 0.0073(8) 0.0040(9) 0.0059(9)
N009 0.0552(13) 0.0508(12) 0.0480(12) 0.0033(9) 0.0120(9) 0.0062(10)
N00A 0.0560(13) 0.0521(12) 0.0486(12) -0.0046(9) -0.0120(10) 0.0063(10)
C00B 0.0354(10) 0.0368(11) 0.0326(10) -0.0011(8) -0.0004(8) 0.0024(8)
C00C 0.0387(11) 0.0355(11) 0.0306(10) 0.0029(8) -0.0014(8) -0.0006(9)
C00D 0.0386(11) 0.0350(11) 0.0309(10) -0.0045(8) 0.0013(8) -0.0001(9)
C00E 0.0361(11) 0.0372(11) 0.0331(10) 0.0000(8) 0.0005(8) 0.0024(9)
C00F 0.0485(13) 0.0388(12) 0.0386(11) 0.0034(9) -0.0023(10) 0.0062(10)
C00G 0.0487(13) 0.0367(11) 0.0394(12) -0.0060(9) 0.0021(10) 0.0060(10)
C00H 0.0478(13) 0.0382(12) 0.0344(11) 0.0022(9) -0.0010(9) -0.0031(10)
C00I 0.0472(13) 0.0378(12) 0.0352(11) -0.0036(9) 0.0013(9) -0.0032(10)
C00J 0.0497(14) 0.0450(13) 0.0478(13) -0.0105(10) -0.0093(10) 0.0124(11)
C00K 0.0455(12) 0.0473(13) 0.0325(11) -0.0004(9) 0.0052(9) -0.0082(10)
C00L 0.0462(13) 0.0399(12) 0.0465(13) -0.0034(10) -0.0042(10) 0.0082(10)
C00M 0.0461(13) 0.0405(12) 0.0461(13) 0.0023(10) 0.0051(10) 0.0076(10)
C00N 0.0499(14) 0.0469(13) 0.0462(13) 0.0103(10) 0.0107(10) 0.0117(11)
C00O 0.0463(13) 0.0473(13) 0.0329(11) 0.0002(9) -0.0049(9) -0.0077(10)
C00P 0.0451(13) 0.0577(15) 0.0505(14) -0.0061(11) -0.0126(11) 0.0110(11)
C00Q 0.0449(13) 0.0575(15) 0.0503(14) 0.0045(11) 0.0114(11) 0.0111(11)
C00R 0.0569(15) 0.0407(13) 0.0466(13) 0.0094(10) 0.0028(11) 0.0027(11)
C00S 0.0568(15) 0.0414(13) 0.0467(13) -0.0106(10) -0.0017(11) 0.0025(11)
C00T 0.080(2) 0.0720(19) 0.0359(13) -0.0059(12) -0.0073(13) 0.0243(16)
C00U 0.085(2) 0.0675(18) 0.0414(14) 0.0098(13) 0.0140(14) 0.0210(17)
C00V 0.086(2) 0.0678(19) 0.0410(14) -0.0107(13) -0.0137(14) 0.0204(17)
C00W 0.080(2) 0.0733(19) 0.0354(13) 0.0047(12) 0.0072(13) 0.0242(16)
B2 0.0554(16) 0.0379(13) 0.0421(14) -0.0021(11) -0.0066(12) 0.0054(12)
B1 0.0555(16) 0.0377(14) 0.0439(14) 0.0010(11) 0.0069(12) 0.0055(12)
C00Z 0.0666(18) 0.0607(17) 0.0624(17) 0.0120(14) 0.0055(14) -0.0119(14)
C010 0.0662(18) 0.0591(17) 0.0635(17) -0.0137(13) -0.0063(14) -0.0102(14)
C011 0.067(2) 0.075(2) 0.089(2) -0.0061(18) -0.0215(17) -0.0169(16)
C012 0.066(2) 0.076(2) 0.089(2) 0.0068(18) 0.0212(17) -0.0139(16)

loop_
_atom_type_symbol
_atom_type_description
_atom_type_scat_dispersion_real
_atom_type_scat_dispersion_imag
_atom_type_scat_source
C C 0.0033 0.0016 'International Tables Vol C Tables 4.2.6.8 and 6.1.1.4'
H H 0.0000 0.0000 'International Tables Vol C Tables 4.2.6.8 and 6.1.1.4'
B B 0.0013 0.0007 'International Tables Vol C Tables 4.2.6.8 and 6.1.1.4'
Br Br -0.2901 2.4595 'International Tables Vol C Tables 4.2.6.8 and 6.1.1.4'
N N 0.0061 0.0033 'International Tables Vol C Tables 4.2.6.8 and 6.1.1.4'
O O 0.0106 0.0060 'International Tables Vol C Tables 4.2.6.8 and 6.1.1.4'

loop_
_geom_angle_atom_site_label_1
_geom_angle_atom_site_label_2
_geom_angle_atom_site_label_3
_geom_angle
_geom_angle_site_symmetry_1
_geom_angle_site_symmetry_3
_geom_angle_publ_flag
N006 O003 H003 109.5 . . ?
N005 O004 H004 109.5 . . ?
C00B N005 O004 112.58(18) . . ?
C00E N006 O003 112.57(18) . . ?
C00G N007 C00T 110.4(2) . . ?
C00G N007 C010 125.0(2) . . ?
C00T N007 C010 124.6(2) . . ?
C00F N008 C00W 110.5(2) . . ?
C00F N008 C00Z 125.2(2) . . ?
C00W N008 C00Z 124.4(2) . . ?
C00G N009 C00U 110.5(2) . . ?
C00G N009 C012 125.3(2) . . ?
C00U N009 C012 124.1(3) . . ?
C00F N00A C00V 110.3(2) . . ?
C00F N00A C011 125.3(2) . . ?
C00V N00A C011 124.3(3) . . ?
N005 C00B C00C 113.48(19) . . ?
N005 C00B C00H 126.2(2) . . ?
C00H C00B C00C 120.32(18) . . ?
C00J C00C C00B 121.6(2) . . ?
C00L C00C C00B 120.1(2) . . ?
C00L C00C C00J 118.3(2) . . ?
C00M C00D C00E 120.3(2) . . ?
C00M C00D C00N 118.2(2) . . ?
C00N C00D C00E 121.5(2) . . ?
N006 C00E C00D 113.43(19) . . ?
N006 C00E C00I 126.1(2) . . ?
C00I C00E C00D 120.48(18) . . ?
N008 C00F N00A 105.2(2) . . ?
N008 C00F B1 126.4(2) . . ?
N00A C00F B1 128.4(2) . . ?
N007 C00G N009 105.1(2) . . ?
N007 C00G B2 126.1(2) . . ?
N009 C00G B2 128.7(2) . . ?
C00B C00H H00A 108.7 . . ?
C00B C00H H00B 108.7 . . ?
C00B C00H B2 114.15(19) . . ?
H00A C00H H00B 107.6 . . ?
B2 C00H H00A 108.7 . . ?
B2 C00H H00B 108.7 . . ?
C00E C00I H00C 108.7 . . ?
C00E C00I H00D 108.7 . . ?
C00E C00I B1 114.34(19) . . ?
H00C C00I H00D 107.6 . . ?
B1 C00I H00C 108.7 . . ?
B1 C00I H00D 108.7 . . ?
C00C C00J H00J 119.5 . . ?
C00P C00J C00C 121.0(2) . . ?
C00P C00J H00J 119.5 . . ?
C00Q C00K Br02 119.39(19) . . ?
C00R C00K Br02 119.49(18) . . ?
C00R C00K C00Q 121.1(2) . . ?
C00C C00L H00L 119.4 . . ?
C00S C00L C00C 121.2(2) . . ?
C00S C00L H00L 119.4 . . ?
C00D C00M H00M 119.3 . . ?
C00D C00M C00R 121.4(2) . . ?
C00R C00M H00M 119.3 . . ?
C00D C00N H00N 119.5 . . ?
C00Q C00N C00D 121.0(2) . . ?
C00Q C00N H00N 119.5 . . ?
C00P C00O Br01 119.19(19) . . ?
C00S C00O Br01 119.64(18) . . ?
C00S C00O C00P 121.2(2) . . ?
C00J C00P H00P 120.4 . . ?
C00O C00P C00J 119.2(2) . . ?
C00O C00P H00P 120.4 . . ?
C00K C00Q C00N 119.4(2) . . ?
C00K C00Q H00Q 120.3 . . ?
C00N C00Q H00Q 120.3 . . ?
C00K C00R C00M 119.0(2) . . ?
C00K C00R H00R 120.5 . . ?
C00M C00R H00R 120.5 . . ?
C00L C00S H00S 120.4 . . ?
C00O C00S C00L 119.2(2) . . ?
C00O C00S H00S 120.4 . . ?
N007 C00T H00T 126.5 . . ?
C00U C00T N007 107.0(3) . . ?
C00U C00T H00T 126.5 . . ?
N009 C00U H00U 126.5 . . ?
C00T C00U N009 106.9(2) . . ?
C00T C00U H00U 126.5 . . ?
N00A C00V H00V 126.3 . . ?
C00W C00V N00A 107.3(2) . . ?
C00W C00V H00V 126.3 . . ?
N008 C00W H00W 126.6 . . ?
C00V C00W N008 106.8(3) . . ?
C00V C00W H00W 126.6 . . ?
C00G B2 C00H 110.8(2) . . ?
C00G B2 H2A 109.5 . . ?
C00G B2 H2B 109.5 . . ?
C00H B2 H2A 109.5 . . ?
C00H B2 H2B 109.5 . . ?
H2A B2 H2B 108.1 . . ?
C00F B1 C00I 111.0(2) . . ?
C00F B1 H1A 109.4 . . ?
C00F B1 H1B 109.4 . . ?
C00I B1 H1A 109.4 . . ?
C00I B1 H1B 109.4 . . ?
H1A B1 H1B 108.0 . . ?
N008 C00Z H00E 109.5 . . ?
N008 C00Z H00F 109.5 . . ?
N008 C00Z H00G 109.5 . . ?
H00E C00Z H00F 109.5 . . ?
H00E C00Z H00G 109.5 . . ?
H00F C00Z H00G 109.5 . . ?
N007 C010 H01A 109.5 . . ?
N007 C010 H01B 109.5 . . ?
N007 C010 H01C 109.5 . . ?
H01A C010 H01B 109.5 . . ?
H01A C010 H01C 109.5 . . ?
H01B C010 H01C 109.5 . . ?
N00A C011 H01G 109.5 . . ?
N00A C011 H01H 109.5 . . ?
N00A C011 H01I 109.5 . . ?
H01G C011 H01H 109.5 . . ?
H01G C011 H01I 109.5 . . ?
H01H C011 H01I 109.5 . . ?
N009 C012 H01D 109.5 . . ?
N009 C012 H01E 109.5 . . ?
N009 C012 H01F 109.5 . . ?
H01D C012 H01E 109.5 . . ?
H01D C012 H01F 109.5 . . ?
H01E C012 H01F 109.5 . . ?

loop_
_geom_bond_atom_site_label_1
_geom_bond_atom_site_label_2
_geom_bond_distance
_geom_bond_site_symmetry_2
_geom_bond_publ_flag
Br01 C00O 1.898(2) . ?
Br02 C00K 1.903(2) . ?
O003 H003 0.8200 . ?
O003 N006 1.416(2) . ?
O004 H004 0.8200 . ?
O004 N005 1.414(2) . ?
N005 C00B 1.283(3) . ?
N006 C00E 1.282(3) . ?
N007 C00G 1.342(3) . ?
N007 C00T 1.378(3) . ?
N007 C010 1.465(4) . ?
N008 C00F 1.345(3) . ?
N008 C00W 1.378(3) . ?
N008 C00Z 1.460(4) . ?
N009 C00G 1.350(3) . ?
N009 C00U 1.372(4) . ?
N009 C012 1.460(4) . ?
N00A C00F 1.347(3) . ?
N00A C00V 1.374(4) . ?
N00A C011 1.463(4) . ?
C00B C00C 1.489(3) . ?
C00B C00H 1.484(3) . ?
C00C C00J 1.387(3) . ?
C00C C00L 1.385(3) . ?
C00D C00E 1.493(3) . ?
C00D C00M 1.386(3) . ?
C00D C00N 1.387(3) . ?
C00E C00I 1.484(3) . ?
C00F B1 1.607(3) . ?
C00G B2 1.607(3) . ?
C00H H00A 0.9700 . ?
C00H H00B 0.9700 . ?
C00H B2 1.655(4) . ?
C00I H00C 0.9700 . ?
C00I H00D 0.9700 . ?
C00I B1 1.652(4) . ?
C00J H00J 0.9300 . ?
C00J C00P 1.384(3) . ?
C00K C00Q 1.374(4) . ?
C00K C00R 1.373(4) . ?
C00L H00L 0.9300 . ?
C00L C00S 1.383(3) . ?
C00M H00M 0.9300 . ?
C00M C00R 1.387(3) . ?
C00N H00N 0.9300 . ?
C00N C00Q 1.386(3) . ?
C00O C00P 1.372(4) . ?
C00O C00S 1.371(4) . ?
C00P H00P 0.9300 . ?
C00Q H00Q 0.9300 . ?
C00R H00R 0.9300 . ?
C00S H00S 0.9300 . ?
C00T H00T 0.9300 . ?
C00T C00U 1.334(5) . ?
C00U H00U 0.9300 . ?
C00V H00V 0.9300 . ?
C00V C00W 1.332(5) . ?
C00W H00W 0.9300 . ?
B2 H2A 0.9700 . ?
B2 H2B 0.9700 . ?
B1 H1A 0.9700 . ?
B1 H1B 0.9700 . ?
C00Z H00E 0.9600 . ?
C00Z H00F 0.9600 . ?
C00Z H00G 0.9600 . ?
C010 H01A 0.9600 . ?
C010 H01B 0.9600 . ?
C010 H01C 0.9600 . ?
C011 H01G 0.9600 . ?
C011 H01H 0.9600 . ?
C011 H01I 0.9600 . ?
C012 H01D 0.9600 . ?
C012 H01E 0.9600 . ?
C012 H01F 0.9600 . ?

loop_
_geom_torsion_atom_site_label_1
_geom_torsion_atom_site_label_2
_geom_torsion_atom_site_label_3
_geom_torsion_atom_site_label_4
_geom_torsion
_geom_torsion_site_symmetry_1
_geom_torsion_site_symmetry_2
_geom_torsion_site_symmetry_3
_geom_torsion_site_symmetry_4
_geom_torsion_publ_flag
Br01 C00O C00P C00J 178.7(2) . . . . ?
Br01 C00O C00S C00L 179.94(19) . . . . ?
Br02 C00K C00Q C00N -178.7(2) . . . . ?
Br02 C00K C00R C00M -179.92(19) . . . . ?
O003 N006 C00E C00D 177.13(18) . . . . ?
O003 N006 C00E C00I -3.1(3) . . . . ?
O004 N005 C00B C00C -177.03(18) . . . . ?
O004 N005 C00B C00H 3.2(3) . . . . ?
N005 C00B C00C C00J -135.2(2) . . . . ?
N005 C00B C00C C00L 46.8(3) . . . . ?
N005 C00B C00H B2 84.0(3) . . . . ?
N006 C00E C00I B1 -84.0(3) . . . . ?
N007 C00G B2 C00H -82.3(3) . . . . ?
N007 C00T C00U N009 0.1(3) . . . . ?
N008 C00F B1 C00I 82.2(3) . . . . ?
N009 C00G B2 C00H 96.2(3) . . . . ?
N00A C00F B1 C00I -95.9(3) . . . . ?
N00A C00V C00W N008 -0.1(3) . . . . ?
C00B C00C C00J C00P -179.4(2) . . . . ?
C00B C00C C00L C00S 178.0(2) . . . . ?
C00B C00H B2 C00G -68.3(3) . . . . ?
C00C C00B C00H B2 -95.8(2) . . . . ?
C00C C00J C00P C00O 1.6(4) . . . . ?
C00C C00L C00S C00O 1.2(4) . . . . ?
C00D C00E C00I B1 95.8(2) . . . . ?
C00D C00M C00R C00K -1.1(4) . . . . ?
C00D C00N C00Q C00K -1.7(4) . . . . ?
C00E C00D C00M C00R -178.0(2) . . . . ?
C00E C00D C00N C00Q 179.4(2) . . . . ?
C00E C00I B1 C00F 68.5(3) . . . . ?
C00F N008 C00W C00V 0.1(3) . . . . ?
C00F N00A C00V C00W 0.1(3) . . . . ?
C00G N007 C00T C00U 0.0(3) . . . . ?
C00G N009 C00U C00T -0.1(3) . . . . ?
C00H C00B C00C C00J 44.6(3) . . . . ?
C00H C00B C00C C00L -133.4(2) . . . . ?
C00J C00C C00L C00S 0.0(4) . . . . ?
C00L C00C C00J C00P -1.4(4) . . . . ?
C00M C00D C00E N006 -46.6(3) . . . . ?
C00M C00D C00E C00I 133.6(2) . . . . ?
C00M C00D C00N C00Q 1.4(4) . . . . ?
C00N C00D C00E N006 135.5(2) . . . . ?
C00N C00D C00E C00I -44.3(3) . . . . ?
C00N C00D C00M C00R 0.0(4) . . . . ?
C00P C00O C00S C00L -0.9(4) . . . . ?
C00Q C00K C00R C00M 0.9(4) . . . . ?
C00R C00K C00Q C00N 0.5(4) . . . . ?
C00S C00O C00P C00J -0.5(4) . . . . ?
C00T N007 C00G N009 0.0(3) . . . . ?
C00T N007 C00G B2 178.8(2) . . . . ?
C00U N009 C00G N007 0.1(3) . . . . ?
C00U N009 C00G B2 -178.7(2) . . . . ?
C00V N00A C00F N008 0.0(3) . . . . ?
C00V N00A C00F B1 178.5(2) . . . . ?
C00W N008 C00F N00A -0.1(3) . . . . ?
C00W N008 C00F B1 -178.6(2) . . . . ?
C00Z N008 C00F N00A 178.6(2) . . . . ?
C00Z N008 C00F B1 0.1(4) . . . . ?
C00Z N008 C00W C00V -178.6(3) . . . . ?
C010 N007 C00G N009 -178.7(2) . . . . ?
C010 N007 C00G B2 0.1(4) . . . . ?
C010 N007 C00T C00U 178.7(3) . . . . ?
C011 N00A C00F N008 -175.9(3) . . . . ?
C011 N00A C00F B1 2.6(4) . . . . ?
C011 N00A C00V C00W 176.0(3) . . . . ?
C012 N009 C00G N007 175.8(3) . . . . ?
C012 N009 C00G B2 -2.9(4) . . . . ?
C012 N009 C00U C00T -175.9(3) . . . . ?
